data_1551558
loop_
_publ_author_name
'KANEKO, Satoshi'
'MITSUHASHI, Ryoji'
'MIKURIYA, Masahiro'
'SAKIYAMA, Hiroshi'

_publ_section_title
;
 Crystal Structure of a Mononuclear Iron(III) Complex,
 Dichloridobis(1,10-phenanthroline-\k&lt;sup&gt;2&lt;/sup&gt;&lt;i&gt;N,N&lt;/i&gt;&#x2032;)iron(III)
 Hexafluoridophosphate--acetonitrile
;
_journal_issue 0
_journal_name_full 'X-ray Structure Analysis Online'
_journal_page_first 49
_journal_paper_doi 10.2116/xraystruct.34.49
_journal_volume 34
_journal_year 2018
_chemical_formula_moiety 'C24 H16 Cl2 Fe N4, F6 P, C2 H3 N'
_chemical_formula_sum 'C26 H19 Cl2 F6 Fe N5 P'
_chemical_formula_weight 673.18
_space_group_crystal_system monoclinic
_space_group_IT_number 15
_space_group_name_Hall '-C 2yc'
_space_group_name_H-M_alt 'C 1 2/c 1'
_symmetry_space_group_name_Hall '-C 2yc'
_symmetry_space_group_name_H-M 'C 1 2/c 1'
_atom_sites_solution_hydrogens geom
_audit_creation_method SHELXL-2014/7
_cell_angle_alpha 90
_cell_angle_beta 103.6760(10)
_cell_angle_gamma 90
_cell_formula_units_Z 4
_cell_length_a 16.3586(12)
_cell_length_b 12.6022(9)
_cell_length_c 13.0231(9)
_cell_measurement_reflns_used 3386
_cell_measurement_temperature 90(2)
_cell_measurement_theta_max 28.24
_cell_measurement_theta_min 2.42
_cell_volume 2608.7(3)
_computing_cell_refinement 'Bruker SAINT'
_computing_data_collection 'Bruker APEX'
_computing_data_reduction 'Bruker SAINT'
_computing_molecular_graphics 'Yadokari-XG 2009 (Wakita,Nemoto et al., 2009)'
_computing_publication_material 'SHELXL-2014/7 (Sheldrick, 2014)'
_computing_structure_refinement 'SHELXL-2014/7 (Sheldrick, 2014)'
_computing_structure_solution 'SHELXT 2014/5 (Sheldrick, 2014)'
_diffrn_ambient_temperature 90(2)
_diffrn_measured_fraction_theta_full 0.997
_diffrn_measured_fraction_theta_max 0.960
_diffrn_measurement_device_type 'Bruker APEX CCD'
_diffrn_measurement_method '\f and \w scans'
_diffrn_radiation_type MoK\a
_diffrn_radiation_wavelength 0.71073
_diffrn_reflns_av_R_equivalents 0.0169
_diffrn_reflns_av_unetI/netI 0.0225
_diffrn_reflns_Laue_measured_fraction_full 0.997
_diffrn_reflns_Laue_measured_fraction_max 0.960
_diffrn_reflns_limit_h_max 21
_diffrn_reflns_limit_h_min -21
_diffrn_reflns_limit_k_max 15
_diffrn_reflns_limit_k_min -16
_diffrn_reflns_limit_l_max 7
_diffrn_reflns_limit_l_min -17
_diffrn_reflns_number 8293
_diffrn_reflns_point_group_measured_fraction_full 0.997
_diffrn_reflns_point_group_measured_fraction_max 0.960
_diffrn_reflns_theta_full 25.242
_diffrn_reflns_theta_max 28.469
_diffrn_reflns_theta_min 2.062
_exptl_absorpt_coefficient_mu 0.916
_exptl_absorpt_correction_T_max 0.797
_exptl_absorpt_correction_T_min 0.678
_exptl_absorpt_correction_type multi-scan
_exptl_absorpt_process_details SADABS
_exptl_crystal_colour orange
_exptl_crystal_density_diffrn 1.714
_exptl_crystal_description block
_exptl_crystal_F_000 1356
_exptl_crystal_size_max 0.460
_exptl_crystal_size_mid 0.280
_exptl_crystal_size_min 0.260
_refine_diff_density_max 0.542
_refine_diff_density_min -0.558
_refine_diff_density_rms 0.082
_refine_ls_extinction_method none
_refine_ls_goodness_of_fit_ref 1.066
_refine_ls_hydrogen_treatment constr
_refine_ls_matrix_type full
_refine_ls_number_parameters 199
_refine_ls_number_reflns 3161
_refine_ls_number_restraints 6
_refine_ls_restrained_S_all 1.080
_refine_ls_R_factor_all 0.0406
_refine_ls_R_factor_gt 0.0345
_refine_ls_shift/su_max 0.001
_refine_ls_shift/su_mean 0.000
_refine_ls_structure_factor_coef Fsqd
_refine_ls_weighting_details 'w=1/[\s^2^(Fo^2^)+(0.0556P)^2^+2.4154P] where P=(Fo^2^+2Fc^2^)/3'
_refine_ls_weighting_scheme calc
_refine_ls_wR_factor_gt 0.0925
_refine_ls_wR_factor_ref 0.0949
_reflns_Friedel_coverage 0.000
_reflns_number_gt 2768
_reflns_number_total 3161
_reflns_threshold_expression 'I > 2\s(I)'
_cod_data_source_file 34_49_1.txt
_cod_data_source_block HS07031m_0m
_cod_database_code 1551558
_shelx_shelxl_version_number 2014/7
_shelx_space_group_comment
;
The symmetry employed for this shelxl refinement is uniquely defined
by the following loop, which should always be used as a source of
symmetry information in preference to the above space-group names.
They are only intended as comments.
;
_shelx_estimated_absorpt_t_min 0.678
_shelx_estimated_absorpt_t_max 0.797

loop_
_space_group_symop_operation_xyz
'x, y, z'
'-x, y, -z+1/2'
'x+1/2, y+1/2, z'
'-x+1/2, y+1/2, -z+1/2'
'-x, -y, -z'
'x, -y, z-1/2'
'-x+1/2, -y+1/2, -z'
'x+1/2, -y+1/2, z-1/2'

loop_
_atom_site_label
_atom_site_type_symbol
_atom_site_fract_x
_atom_site_fract_y
_atom_site_fract_z
_atom_site_U_iso_or_equiv
_atom_site_adp_type
_atom_site_occupancy
_atom_site_site_symmetry_order
_atom_site_calc_flag
_atom_site_refinement_flags_posn
_atom_site_refinement_flags_adp
_atom_site_refinement_flags_occupancy
_atom_site_disorder_assembly
_atom_site_disorder_group
Fe1 Fe 0.5000 0.33312(3) 0.7500 0.01362(11) Uani 1 2 d S T P . .
Cl1 Cl 0.60571(3) 0.45199(3) 0.75949(3) 0.01757(12) Uani 1 1 d . . . . .
N1 N 0.48027(9) 0.30969(12) 0.58238(12) 0.0151(3) Uani 1 1 d . . . . .
C1 C 0.51872(11) 0.35992(14) 0.51708(14) 0.0176(4) Uani 1 1 d . . . . .
H1 H 0.5656 0.4039 0.5463 0.021 Uiso 1 1 calc R U . . .
C2 C 0.49284(12) 0.35058(15) 0.40719(15) 0.0199(4) Uani 1 1 d . . . . .
H2 H 0.5221 0.3872 0.3631 0.024 Uiso 1 1 calc R U . . .
C3 C 0.42489(12) 0.28804(15) 0.36363(15) 0.0207(4) Uani 1 1 d . . . . .
H3 H 0.4055 0.2829 0.2890 0.025 Uiso 1 1 calc R U . . .
C4 C 0.31379(13) 0.16193(15) 0.39309(15) 0.0215(4) Uani 1 1 d . . . . .
H4 H 0.2918 0.1537 0.3192 0.026 Uiso 1 1 calc R U . . .
C5 C 0.27830(12) 0.10796(15) 0.46127(15) 0.0209(4) Uani 1 1 d . . . . .
H5 H 0.2324 0.0616 0.4345 0.025 Uiso 1 1 calc R U . . .
C6 C 0.27281(12) 0.06771(15) 0.64815(16) 0.0205(4) Uani 1 1 d . . . . .
H6 H 0.2275 0.0194 0.6257 0.025 Uiso 1 1 calc R U . . .
C7 C 0.30408(12) 0.08801(15) 0.75336(16) 0.0217(4) Uani 1 1 d . . . . .
H7 H 0.2799 0.0548 0.8046 0.026 Uiso 1 1 calc R U . . .
C8 C 0.37192(12) 0.15792(14) 0.78528(15) 0.0187(4) Uani 1 1 d . . . . .
H8 H 0.3934 0.1703 0.8587 0.022 Uiso 1 1 calc R U . . .
N2 N 0.40740(9) 0.20752(12) 0.71709(12) 0.0150(3) Uani 1 1 d . . . . .
C9 C 0.41456(11) 0.24463(13) 0.53998(14) 0.0155(3) Uani 1 1 d . . . . .
C10 C 0.38398(11) 0.23139(14) 0.43039(14) 0.0184(4) Uani 1 1 d . . . . .
C11 C 0.37609(11) 0.18865(14) 0.61198(14) 0.0155(3) Uani 1 1 d . . . . .
C12 C 0.30891(11) 0.11973(14) 0.57335(14) 0.0178(4) Uani 1 1 d . . . . .
P1 P 0.2500 0.2500 1.0000 0.02115(16) Uani 1 2 d S . P . .
F1 F 0.16833(9) 0.32360(11) 0.98941(11) 0.0382(3) Uani 1 1 d . . . . .
F2 F 0.30544(10) 0.34027(14) 1.06721(15) 0.0599(5) Uani 1 1 d . . . . .
F3 F 0.26707(11) 0.29964(13) 0.89486(12) 0.0522(4) Uani 1 1 d . . . . .
C13 C 0.4746(3) 0.0374(4) 0.0945(5) 0.0417(12) Uani 0.5 1 d . . P A -1
N3 N 0.4670(3) 0.0671(4) 0.1866(6) 0.0684(17) Uani 0.5 1 d . . P A -1
C14 C 0.5000 0.0000 0.0000 0.207(6) Uani 1 2 d S U P . .
H14 H 0.4887 -0.0762 -0.0090 0.310 Uiso 0.5 1 calc R U P A .
H14A H 0.5602 0.0131 0.0081 0.310 Uiso 0.5 1 calc R U P . .
H14B H 0.4680 0.0382 -0.0622 0.310 Uiso 0.5 1 calc R U P . .

loop_
_atom_site_aniso_label
_atom_site_aniso_U_11
_atom_site_aniso_U_22
_atom_site_aniso_U_33
_atom_site_aniso_U_23
_atom_site_aniso_U_13
_atom_site_aniso_U_12
Fe1 0.01251(18) 0.01415(19) 0.01396(18) 0.000 0.00265(13) 0.000
Cl1 0.0143(2) 0.0176(2) 0.0198(2) 0.00122(16) 0.00197(16) -0.00221(15)
N1 0.0142(7) 0.0157(7) 0.0155(7) 0.0009(6) 0.0036(6) 0.0008(6)
C1 0.0155(8) 0.0170(8) 0.0204(9) 0.0012(7) 0.0048(7) 0.0004(7)
C2 0.0220(9) 0.0206(9) 0.0188(9) 0.0047(7) 0.0082(7) 0.0025(7)
C3 0.0247(9) 0.0213(9) 0.0153(8) 0.0009(7) 0.0031(7) 0.0044(7)
C4 0.0225(9) 0.0224(9) 0.0168(8) -0.0034(7) -0.0009(7) 0.0004(7)
C5 0.0182(8) 0.0196(9) 0.0222(9) -0.0041(7) -0.0004(7) -0.0017(7)
C6 0.0171(8) 0.0165(9) 0.0285(10) -0.0026(7) 0.0062(7) -0.0034(7)
C7 0.0228(9) 0.0185(9) 0.0269(9) 0.0001(8) 0.0122(8) -0.0027(7)
C8 0.0210(9) 0.0195(9) 0.0172(8) -0.0012(7) 0.0076(7) -0.0010(7)
N2 0.0146(7) 0.0143(7) 0.0164(7) -0.0011(6) 0.0043(6) 0.0007(6)
C9 0.0138(8) 0.0146(8) 0.0183(8) -0.0006(7) 0.0044(7) 0.0028(6)
C10 0.0188(8) 0.0170(8) 0.0185(8) -0.0020(7) 0.0029(7) 0.0027(7)
C11 0.0141(8) 0.0141(8) 0.0186(8) -0.0007(7) 0.0042(7) 0.0018(6)
C12 0.0161(8) 0.0156(8) 0.0217(9) -0.0023(7) 0.0045(7) 0.0004(7)
P1 0.0204(3) 0.0226(4) 0.0228(3) -0.0033(3) 0.0096(3) -0.0004(3)
F1 0.0349(7) 0.0487(8) 0.0347(7) 0.0031(6) 0.0155(6) 0.0182(6)
F2 0.0372(9) 0.0628(11) 0.0849(13) -0.0485(10) 0.0246(9) -0.0195(7)
F3 0.0741(11) 0.0495(9) 0.0475(9) 0.0187(7) 0.0433(8) 0.0279(8)
C13 0.030(2) 0.035(3) 0.060(3) 0.002(3) 0.011(2) 0.001(2)
N3 0.046(3) 0.055(3) 0.098(5) 0.019(3) 0.003(3) -0.010(2)
C14 0.226(11) 0.126(7) 0.214(11) 0.078(8) -0.056(9) -0.110(7)

loop_
_atom_type_symbol
_atom_type_description
_atom_type_scat_dispersion_real
_atom_type_scat_dispersion_imag
_atom_type_scat_source
C C 0.0033 0.0016 'International Tables Vol C Tables 4.2.6.8 and 6.1.1.4'
H H 0.0000 0.0000 'International Tables Vol C Tables 4.2.6.8 and 6.1.1.4'
N N 0.0061 0.0033 'International Tables Vol C Tables 4.2.6.8 and 6.1.1.4'
F F 0.0171 0.0103 'International Tables Vol C Tables 4.2.6.8 and 6.1.1.4'
P P 0.1023 0.0942 'International Tables Vol C Tables 4.2.6.8 and 6.1.1.4'
Cl Cl 0.1484 0.1585 'International Tables Vol C Tables 4.2.6.8 and 6.1.1.4'
Fe Fe 0.3463 0.8444 'International Tables Vol C Tables 4.2.6.8 and 6.1.1.4'

loop_
_geom_angle_atom_site_label_1
_geom_angle_atom_site_label_2
_geom_angle_atom_site_label_3
_geom_angle
_geom_angle_site_symmetry_1
_geom_angle_site_symmetry_3
N1 Fe1 N1 164.21(8) . 2_656
N1 Fe1 N2 91.76(6) . 2_656
N1 Fe1 N2 76.60(6) 2_656 2_656
N1 Fe1 N2 76.60(6) . .
N1 Fe1 N2 91.76(6) 2_656 .
N2 Fe1 N2 85.90(8) 2_656 .
N1 Fe1 Cl1 94.33(4) . .
N1 Fe1 Cl1 96.07(4) 2_656 .
N2 Fe1 Cl1 89.04(4) 2_656 .
N2 Fe1 Cl1 169.45(4) . .
N1 Fe1 Cl1 96.07(4) . 2_656
N1 Fe1 Cl1 94.33(4) 2_656 2_656
N2 Fe1 Cl1 169.45(4) 2_656 2_656
N2 Fe1 Cl1 89.04(4) . 2_656
Cl1 Fe1 Cl1 97.37(3) . 2_656
C1 N1 C9 118.32(15) . .
C1 N1 Fe1 127.08(12) . .
C9 N1 Fe1 114.16(11) . .
N1 C1 C2 122.64(17) . .
N1 C1 H1 118.7 . .
C2 C1 H1 118.7 . .
C3 C2 C1 119.44(17) . .
C3 C2 H2 120.3 . .
C1 C2 H2 120.3 . .
C2 C3 C10 119.50(17) . .
C2 C3 H3 120.3 . .
C10 C3 H3 120.3 . .
C5 C4 C10 121.18(17) . .
C5 C4 H4 119.4 . .
C10 C4 H4 119.4 . .
C4 C5 C12 120.99(17) . .
C4 C5 H5 119.5 . .
C12 C5 H5 119.5 . .
C7 C6 C12 119.01(17) . .
C7 C6 H6 120.5 . .
C12 C6 H6 120.5 . .
C6 C7 C8 119.80(18) . .
C6 C7 H7 120.1 . .
C8 C7 H7 120.1 . .
N2 C8 C7 122.61(17) . .
N2 C8 H8 118.7 . .
C7 C8 H8 118.7 . .
C8 N2 C11 118.01(15) . .
C8 N2 Fe1 127.52(12) . .
C11 N2 Fe1 113.93(11) . .
N1 C9 C10 122.72(16) . .
N1 C9 C11 117.27(15) . .
C10 C9 C11 120.00(16) . .
C9 C10 C3 117.32(17) . .
C9 C10 C4 118.71(17) . .
C3 C10 C4 123.97(17) . .
N2 C11 C12 123.10(17) . .
N2 C11 C9 116.88(15) . .
C12 C11 C9 120.01(16) . .
C11 C12 C6 117.45(17) . .
C11 C12 C5 119.08(17) . .
C6 C12 C5 123.43(17) . .
F2 P1 F2 180.0 7_557 .
F2 P1 F3 89.95(10) 7_557 7_557
F2 P1 F3 90.05(10) . 7_557
F2 P1 F3 90.05(10) 7_557 .
F2 P1 F3 89.95(10) . .
F3 P1 F3 180.0 7_557 .
F2 P1 F1 89.35(8) 7_557 7_557
F2 P1 F1 90.65(8) . 7_557
F3 P1 F1 90.62(7) 7_557 7_557
F3 P1 F1 89.38(7) . 7_557
F2 P1 F1 90.65(8) 7_557 .
F2 P1 F1 89.35(8) . .
F3 P1 F1 89.38(7) 7_557 .
F3 P1 F1 90.62(7) . .
F1 P1 F1 180.0 7_557 .
N3 C13 C14 169.1(5) . .
C13 C14 H14 109.5 . .
C13 C14 H14A 109.5 . .
H14 C14 H14A 109.5 . .
C13 C14 H14B 109.5 . .
H14 C14 H14B 109.5 . .
H14A C14 H14B 109.5 . .

loop_
_geom_bond_atom_site_label_1
_geom_bond_atom_site_label_2
_geom_bond_distance
_geom_bond_site_symmetry_2
Fe1 N1 2.1502(15) .
Fe1 N1 2.1502(15) 2_656
Fe1 N2 2.1626(15) 2_656
Fe1 N2 2.1626(15) .
Fe1 Cl1 2.2690(5) .
Fe1 Cl1 2.2690(5) 2_656
N1 C1 1.331(2) .
N1 C9 1.361(2) .
C1 C2 1.398(3) .
C1 H1 0.9500 .
C2 C3 1.371(3) .
C2 H2 0.9500 .
C3 C10 1.410(3) .
C3 H3 0.9500 .
C4 C5 1.353(3) .
C4 C10 1.434(3) .
C4 H4 0.9500 .
C5 C12 1.434(3) .
C5 H5 0.9500 .
C6 C7 1.369(3) .
C6 C12 1.414(3) .
C6 H6 0.9500 .
C7 C8 1.401(3) .
C7 H7 0.9500 .
C8 N2 1.327(2) .
C8 H8 0.9500 .
N2 C11 1.364(2) .
C9 C10 1.406(2) .
C9 C11 1.432(2) .
C11 C12 1.398(2) .
P1 F2 1.5834(14) 7_557
P1 F2 1.5834(14) .
P1 F3 1.5890(14) 7_557
P1 F3 1.5891(14) .
P1 F1 1.6054(13) 7_557
P1 F1 1.6054(13) .
C13 N3 1.290(9) .
C13 C14 1.467(6) .
C14 H14 0.9800 .
C14 H14A 0.9800 .
C14 H14B 0.9800 .

loop_
_geom_hbond_atom_site_label_D
_geom_hbond_atom_site_label_H
_geom_hbond_atom_site_label_A
_geom_hbond_distance_DH
_geom_hbond_distance_HA
_geom_hbond_distance_DA
_geom_hbond_angle_DHA
_geom_hbond_site_symmetry_A
C1 H1 Cl1 0.95 2.76 3.3487(19) 120.5 .
C2 H2 Cl1 0.95 2.94 3.8703(19) 165.2 6_565
C8 H8 N1 0.95 2.68 3.241(2) 118.1 2_656
C8 H8 F1 0.95 2.43 3.164(2) 134.4 7_557

loop_
_geom_torsion_atom_site_label_1
_geom_torsion_atom_site_label_2
_geom_torsion_atom_site_label_3
_geom_torsion_atom_site_label_4
_geom_torsion
C9 N1 C1 C2 1.7(3)
Fe1 N1 C1 C2 -170.20(13)
N1 C1 C2 C3 0.5(3)
C1 C2 C3 C10 -2.1(3)
C10 C4 C5 C12 1.0(3)
C12 C6 C7 C8 -1.2(3)
C6 C7 C8 N2 0.9(3)
C7 C8 N2 C11 -0.2(3)
C7 C8 N2 Fe1 170.81(13)
C1 N1 C9 C10 -2.3(3)
Fe1 N1 C9 C10 170.66(13)
C1 N1 C9 C11 177.90(15)
Fe1 N1 C9 C11 -9.1(2)
N1 C9 C10 C3 0.7(3)
C11 C9 C10 C3 -179.54(16)
N1 C9 C10 C4 -179.32(16)
C11 C9 C10 C4 0.5(3)
C2 C3 C10 C9 1.6(3)
C2 C3 C10 C4 -178.45(18)
C5 C4 C10 C9 -1.4(3)
C5 C4 C10 C3 178.59(18)
C8 N2 C11 C12 -0.1(3)
Fe1 N2 C11 C12 -172.36(14)
C8 N2 C11 C9 178.93(16)
Fe1 N2 C11 C9 6.70(19)
N1 C9 C11 N2 1.6(2)
C10 C9 C11 N2 -178.20(15)
N1 C9 C11 C12 -179.31(15)
C10 C9 C11 C12 0.9(3)
N2 C11 C12 C6 -0.2(3)
C9 C11 C12 C6 -179.23(16)
N2 C11 C12 C5 177.70(16)
C9 C11 C12 C5 -1.3(3)
C7 C6 C12 C11 0.9(3)
C7 C6 C12 C5 -176.93(18)
C4 C5 C12 C11 0.4(3)
C4 C5 C12 C6 178.16(18)
